data_7042689
loop_
_publ_author_name
'Peschke, Simon'
'Gamperl, Lisa'
'Weippert, Valentin'
'Johrendt, Dirk'

_publ_section_title
;
 Flux Synthesis, Crystal Structures, and Physical Properties of New
 Lanthanum Vanadium Oxyselenides
;
_journal_name_full 'Dalton Trans.'
_journal_paper_doi 10.1039/C7DT00779E
_journal_year 2017
_chemical_formula_sum 'La7 O7 Se5 V'
_chemical_formula_weight 1530.1
_chemical_name_systematic
;
 ?
;
_space_group_crystal_system orthorhombic
_space_group_IT_number 63
_space_group_name_Hall '-C 2c 2'
_space_group_name_H-M_alt 'C m c m'
_symmetry_space_group_name_Hall '-C 2c 2'
_symmetry_space_group_name_H-M 'C m c m'
_audit_creation_method SHELXL-2014
_audit_update_record
;
2017-03-02 deposited with the CCDC.
2017-03-31 downloaded from the CCDC.
;
_cell_angle_alpha 90
_cell_angle_beta 90
_cell_angle_gamma 90
_cell_formula_units_Z 4
_cell_length_a 3.9859(2)
_cell_length_b 12.8627(5)
_cell_length_c 32.2904(14)
_cell_measurement_reflns_used 2020
_cell_measurement_temperature 293(2)
_cell_measurement_theta_max 24.996
_cell_measurement_theta_min 3.235
_cell_volume 1655.51(13)
_computing_structure_refinement 'SHELXL-2014 (Sheldrick, 2014)'
_diffrn_ambient_temperature 293(2)
_diffrn_measured_fraction_theta_full 0.969
_diffrn_measured_fraction_theta_max 0.996
_diffrn_measurement_device_type 'Bruker CCD'
_diffrn_radiation_type MoK\a
_diffrn_radiation_wavelength 0.71073
_diffrn_reflns_av_R_equivalents 0.0475
_diffrn_reflns_av_unetI/netI 0.0309
_diffrn_reflns_Laue_measured_fraction_full 0.969
_diffrn_reflns_Laue_measured_fraction_max 0.996
_diffrn_reflns_limit_h_max 4
_diffrn_reflns_limit_h_min -4
_diffrn_reflns_limit_k_max 14
_diffrn_reflns_limit_k_min -14
_diffrn_reflns_limit_l_max 38
_diffrn_reflns_limit_l_min -38
_diffrn_reflns_number 6698
_diffrn_reflns_point_group_measured_fraction_full 0.969
_diffrn_reflns_point_group_measured_fraction_max 0.996
_diffrn_reflns_theta_full 25.242
_diffrn_reflns_theta_max 24.996
_diffrn_reflns_theta_min 1.261
_exptl_absorpt_coefficient_mu 29.182
_exptl_absorpt_correction_T_max 0.7465
_exptl_absorpt_correction_T_min 0.5705
_exptl_crystal_colour red
_exptl_crystal_density_diffrn 6.139
_exptl_crystal_description needle
_exptl_crystal_F_000 1296
_exptl_crystal_size_max 0.04
_exptl_crystal_size_mid 0.005
_exptl_crystal_size_min 0.005
_refine_diff_density_max 1.770
_refine_diff_density_min -1.971
_refine_diff_density_rms 0.401
_refine_ls_extinction_method none
_refine_ls_goodness_of_fit_ref 1.132
_refine_ls_hydrogen_treatment undef
_refine_ls_matrix_type full
_refine_ls_number_parameters 54
_refine_ls_number_reflns 854
_refine_ls_number_restraints 0
_refine_ls_restrained_S_all 1.132
_refine_ls_R_factor_all 0.0373
_refine_ls_R_factor_gt 0.0321
_refine_ls_shift/su_max 0.001
_refine_ls_shift/su_mean 0.000
_refine_ls_structure_factor_coef Fsqd
_refine_ls_weighting_details 'w=1/[\s^2^(Fo^2^)+(0.0339P)^2^+80.4217P] where P=(Fo^2^+2Fc^2^)/3'
_refine_ls_weighting_scheme calc
_refine_ls_wR_factor_gt 0.0740
_refine_ls_wR_factor_ref 0.0793
_reflns_Friedel_coverage 0.000
_reflns_number_gt 769
_reflns_number_total 854
_reflns_threshold_expression 'I > 2\s(I)'
_cod_data_source_file c7dt00779e2.cif
_cod_data_source_block shelxl
_cod_original_formula_sum 'La7 O7 Se5 V1'
_cod_database_code 7042689
_shelx_space_group_comment
;
The symmetry employed for this shelxl refinement is uniquely defined
by the following loop, which should always be used as a source of
symmetry information in preference to the above space-group names.
They are only intended as comments.
;
_shelxl_version_number 2014-3

loop_
_space_group_symop_operation_xyz
'x, y, z'
'-x, -y, z+1/2'
'-x, y, -z+1/2'
'x, -y, -z'
'x+1/2, y+1/2, z'
'-x+1/2, -y+1/2, z+1/2'
'-x+1/2, y+1/2, -z+1/2'
'x+1/2, -y+1/2, -z'
'-x, -y, -z'
'x, y, -z-1/2'
'x, -y, z-1/2'
'-x, y, z'
'-x+1/2, -y+1/2, -z'
'x+1/2, y+1/2, -z-1/2'
'x+1/2, -y+1/2, z-1/2'
'-x+1/2, y+1/2, z'

loop_
_atom_site_label
_atom_site_type_symbol
_atom_site_fract_x
_atom_site_fract_y
_atom_site_fract_z
_atom_site_U_iso_or_equiv
_atom_site_adp_type
_atom_site_occupancy
_atom_site_site_symmetry_order
_atom_site_calc_flag
_atom_site_refinement_flags_posn
_atom_site_refinement_flags_adp
_atom_site_refinement_flags_occupancy
La1 La 0.0000 0.05799(9) 0.2500 0.0071(3) Uani 1 4 d S T P
La2 La 0.5000 0.86554(7) 0.31307(2) 0.0073(2) Uani 1 2 d S T P
La3 La 0.0000 0.03585(7) 0.38615(2) 0.0076(2) Uani 1 2 d S T P
La4 La 0.5000 0.82050(7) 0.43722(2) 0.0078(2) Uani 1 2 d S T P
Se1 Se 0.0000 0.72405(12) 0.36802(4) 0.0103(4) Uani 1 2 d S T P
Se2 Se 0.5000 0.24682(17) 0.2500 0.0098(5) Uani 1 4 d S T P
Se3 Se 0.5000 0.87873(12) 0.53020(4) 0.0103(4) Uani 1 2 d S T P
V1 V 0.0000 0.0000 0.5000 0.0087(8) Uani 1 4 d S T P
O1 O 0.5000 0.9654(10) 0.2500 0.003(3) Uiso 1 4 d S . P
O2 O 0.0000 0.0824(8) 0.5511(3) 0.006(2) Uiso 1 2 d S . P
O3 O 0.5000 0.9394(8) 0.3823(3) 0.008(2) Uiso 1 2 d S . P
O4 O 0.0000 0.9763(8) 0.3171(3) 0.009(2) Uiso 1 2 d S . P

loop_
_atom_site_aniso_label
_atom_site_aniso_U_11
_atom_site_aniso_U_22
_atom_site_aniso_U_33
_atom_site_aniso_U_23
_atom_site_aniso_U_13
_atom_site_aniso_U_12
La1 0.0075(6) 0.0092(6) 0.0046(6) 0.000 0.000 0.000
La2 0.0084(5) 0.0101(5) 0.0033(4) 0.0001(3) 0.000 0.000
La3 0.0083(5) 0.0097(5) 0.0048(4) 0.0001(3) 0.000 0.000
La4 0.0087(5) 0.0103(5) 0.0045(4) 0.0006(3) 0.000 0.000
Se1 0.0118(8) 0.0111(8) 0.0081(7) 0.0016(6) 0.000 0.000
Se2 0.0112(11) 0.0110(11) 0.0072(10) 0.000 0.000 0.000
Se3 0.0138(8) 0.0128(8) 0.0044(7) 0.0004(6) 0.000 0.000
V1 0.0103(19) 0.0139(19) 0.0020(16) -0.0036(14) 0.000 0.000

loop_
_atom_type_symbol
_atom_type_description
_atom_type_scat_dispersion_real
_atom_type_scat_dispersion_imag
_atom_type_scat_source
O O 0.0106 0.0000 'International Tables Vol C Tables 4.2.6.8 and 6.1.1.4'
V V 0.3005 0.0000 'International Tables Vol C Tables 4.2.6.8 and 6.1.1.4'
Se Se -0.0929 0.0000 'International Tables Vol C Tables 4.2.6.8 and 6.1.1.4'
La La -0.2871 0.0000 'International Tables Vol C Tables 4.2.6.8 and 6.1.1.4'

loop_
_geom_angle_atom_site_label_1
_geom_angle_atom_site_label_2
_geom_angle_atom_site_label_3
_geom_angle
_geom_angle_site_symmetry_1
_geom_angle_site_symmetry_3
O1 La1 O1 118.3(6) 1_445 1_545
O1 La1 O4 77.07(16) 1_445 10_546
O1 La1 O4 77.07(16) 1_545 10_546
O1 La1 O4 77.07(16) 1_445 1_545
O1 La1 O4 77.07(16) 1_545 1_545
O4 La1 O4 128.3(5) 10_546 1_545
O1 La1 Se2 81.5(3) 1_445 1_455
O1 La1 Se2 160.2(3) 1_545 1_455
O4 La1 Se2 109.71(18) 10_546 1_455
O4 La1 Se2 109.71(18) 1_545 1_455
O1 La1 Se2 160.2(3) 1_445 .
O1 La1 Se2 81.5(3) 1_545 .
O4 La1 Se2 109.71(18) 10_546 .
O4 La1 Se2 109.71(18) 1_545 .
Se2 La1 Se2 78.74(6) 1_455 .
O1 La1 La2 37.85(13) 1_445 10_446
O1 La1 La2 96.7(2) 1_545 10_446
O4 La1 La2 39.50(13) 10_546 10_446
O4 La1 La2 101.5(2) 1_545 10_446
Se2 La1 La2 99.91(2) 1_455 10_446
Se2 La1 La2 147.342(13) . 10_446
O1 La1 La2 37.85(13) 1_445 1_445
O1 La1 La2 96.7(2) 1_545 1_445
O4 La1 La2 101.5(2) 10_546 1_445
O4 La1 La2 39.50(13) 1_545 1_445
Se2 La1 La2 99.91(2) 1_455 1_445
Se2 La1 La2 147.342(13) . 1_445
La2 La1 La2 65.31(3) 10_446 1_445
O1 La1 La2 96.7(2) 1_445 10_546
O1 La1 La2 37.85(13) 1_545 10_546
O4 La1 La2 39.50(13) 10_546 10_546
O4 La1 La2 101.5(2) 1_545 10_546
Se2 La1 La2 147.342(13) 1_455 10_546
Se2 La1 La2 99.91(2) . 10_546
La2 La1 La2 63.74(2) 10_446 10_546
La2 La1 La2 98.04(4) 1_445 10_546
O1 La1 La2 96.7(2) 1_445 1_545
O1 La1 La2 37.85(13) 1_545 1_545
O4 La1 La2 101.5(2) 10_546 1_545
O4 La1 La2 39.50(13) 1_545 1_545
Se2 La1 La2 147.342(13) 1_455 1_545
Se2 La1 La2 99.91(2) . 1_545
La2 La1 La2 98.04(4) 10_446 1_545
La2 La1 La2 63.74(2) 1_445 1_545
La2 La1 La2 65.31(3) 10_546 1_545
O1 La1 La1 149.1(3) 1_445 1_655
O1 La1 La1 30.9(3) 1_545 1_655
O4 La1 La1 90.0 10_546 1_655
O4 La1 La1 90.000(1) 1_545 1_655
Se2 La1 La1 129.37(3) 1_455 1_655
Se2 La1 La1 50.63(3) . 1_655
La2 La1 La1 121.870(10) 10_446 1_655
La2 La1 La1 121.870(10) 1_445 1_655
La2 La1 La1 58.129(10) 10_546 1_655
La2 La1 La1 58.129(10) 1_545 1_655
O1 La1 La1 30.9(3) 1_445 1_455
O1 La1 La1 149.1(3) 1_545 1_455
O4 La1 La1 90.000(1) 10_546 1_455
O4 La1 La1 90.000(1) 1_545 1_455
Se2 La1 La1 50.63(3) 1_455 1_455
Se2 La1 La1 129.37(3) . 1_455
La2 La1 La1 58.129(10) 10_446 1_455
La2 La1 La1 58.129(10) 1_445 1_455
La2 La1 La1 121.870(10) 10_546 1_455
La2 La1 La1 121.870(10) 1_545 1_455
La1 La1 La1 180.0 1_655 1_455
O1 La2 O3 124.7(4) . .
O1 La2 O4 74.6(3) . 1_655
O3 La2 O4 74.0(3) . 1_655
O1 La2 O4 74.6(3) . .
O3 La2 O4 74.0(3) . .
O4 La2 O4 108.6(4) 1_655 .
O1 La2 Se1 139.93(8) . .
O3 La2 Se1 73.42(18) . .
O4 La2 Se1 143.1(2) 1_655 .
O4 La2 Se1 78.3(2) . .
O1 La2 Se1 139.93(8) . 1_655
O3 La2 Se1 73.42(18) . 1_655
O4 La2 Se1 78.3(2) 1_655 1_655
O4 La2 Se1 143.1(2) . 1_655
Se1 La2 Se1 76.20(4) . 1_655
O1 La2 Se2 73.7(2) . 5_455
O3 La2 Se2 139.86(7) . 5_455
O4 La2 Se2 143.9(2) 1_655 5_455
O4 La2 Se2 78.9(2) . 5_455
Se1 La2 Se2 72.52(3) . 5_455
Se1 La2 Se2 117.41(5) 1_655 5_455
O1 La2 Se2 73.7(2) . 5
O3 La2 Se2 139.86(7) . 5
O4 La2 Se2 78.9(2) 1_655 5
O4 La2 Se2 143.9(2) . 5
Se1 La2 Se2 117.41(5) . 5
Se1 La2 Se2 72.52(3) 1_655 5
Se2 La2 Se2 76.12(3) 5_455 5
O1 La2 La1 36.27(12) . 1_665
O3 La2 La1 103.9(2) . 1_665
O4 La2 La1 38.6(2) 1_655 1_665
O4 La2 La1 94.4(2) . 1_665
Se1 La2 La1 172.62(3) . 1_665
Se1 La2 La1 109.886(18) 1_655 1_665
Se2 La2 La1 107.18(3) 5_455 1_665
Se2 La2 La1 69.17(4) 5 1_665
O1 La2 La1 36.27(12) . 1_565
O3 La2 La1 103.9(2) . 1_565
O4 La2 La1 94.4(2) 1_655 1_565
O4 La2 La1 38.6(2) . 1_565
Se1 La2 La1 109.886(18) . 1_565
Se1 La2 La1 172.62(3) 1_655 1_565
Se2 La2 La1 69.17(4) 5_455 1_565
Se2 La2 La1 107.18(3) 5 1_565
La1 La2 La1 63.74(2) 1_665 1_565
O1 La2 La3 102.6(2) . 1_665
O3 La2 La3 36.89(11) . 1_665
O4 La2 La3 37.2(2) 1_655 1_665
O4 La2 La3 93.4(2) . 1_665
Se1 La2 La3 107.96(3) . 1_665
Se1 La2 La3 70.05(3) 1_655 1_665
Se2 La2 La3 172.00(4) 5_455 1_665
Se2 La2 La3 109.962(19) 5 1_665
La1 La2 La3 71.275(18) 1_665 1_665
La1 La2 La3 103.58(3) 1_565 1_665
O1 La2 La3 102.6(2) . 1_565
O3 La2 La3 36.89(11) . 1_565
O4 La2 La3 93.4(2) 1_655 1_565
O4 La2 La3 37.2(2) . 1_565
Se1 La2 La3 70.05(3) . 1_565
Se1 La2 La3 107.95(3) 1_655 1_565
Se2 La2 La3 109.962(19) 5_455 1_565
Se2 La2 La3 172.00(4) 5 1_565
La1 La2 La3 103.58(3) 1_665 1_565
La1 La2 La3 71.275(18) 1_565 1_565
La3 La2 La3 63.509(19) 1_665 1_565
O3 La3 O3 115.9(4) 1_445 1_545
O3 La3 O4 77.2(3) 1_445 1_545
O3 La3 O4 77.2(3) 1_545 1_545
O3 La3 O2 74.0(2) 1_445 9_556
O3 La3 O2 74.0(2) 1_545 9_556
O4 La3 O2 124.1(3) 1_545 9_556
O3 La3 Se1 157.0(2) 1_445 5_545
O3 La3 Se1 82.0(2) 1_545 5_545
O4 La3 Se1 94.18(19) 1_545 5_545
O2 La3 Se1 127.06(14) 9_556 5_545
O3 La3 Se1 82.0(2) 1_445 5_445
O3 La3 Se1 157.0(2) 1_545 5_445
O4 La3 Se1 94.18(19) 1_545 5_445
O2 La3 Se1 127.06(14) 9_556 5_445
Se1 La3 Se1 77.33(4) 5_545 5_445
O3 La3 Se3 133.1(2) 1_445 9_666
O3 La3 Se3 74.1(2) 1_545 9_666
O4 La3 Se3 145.52(3) 1_545 9_666
O2 La3 Se3 64.88(17) 9_556 9_666
Se1 La3 Se3 63.37(3) 5_545 9_666
Se1 La3 Se3 104.88(4) 5_445 9_666
O3 La3 Se3 74.1(2) 1_445 9_566
O3 La3 Se3 133.1(2) 1_545 9_566
O4 La3 Se3 145.52(3) 1_545 9_566
O2 La3 Se3 64.88(17) 9_556 9_566
Se1 La3 Se3 104.88(4) 5_545 9_566
Se1 La3 Se3 63.37(3) 5_445 9_566
Se3 La3 Se3 68.70(3) 9_666 9_566
O3 La3 La2 38.4(2) 1_445 1_445
O3 La3 La2 96.2(2) 1_545 1_445
O4 La3 La2 38.99(14) 1_545 1_445
O2 La3 La2 98.67(19) 9_556 1_445
Se1 La3 La2 130.81(4) 5_545 1_445
Se1 La3 La2 89.76(3) 5_445 1_445
Se3 La3 La2 162.46(4) 9_666 1_445
Se3 La3 La2 111.073(18) 9_566 1_445
O3 La3 La2 96.2(2) 1_445 1_545
O3 La3 La2 38.4(2) 1_545 1_545
O4 La3 La2 38.99(13) 1_545 1_545
O2 La3 La2 98.67(19) 9_556 1_545
Se1 La3 La2 89.76(3) 5_545 1_545
Se1 La3 La2 130.81(4) 5_445 1_545
Se3 La3 La2 111.073(18) 9_666 1_545
Se3 La3 La2 162.46(4) 9_566 1_545
La2 La3 La2 63.510(19) 1_445 1_545
O3 La3 La4 36.0(2) 1_445 1_445
O3 La3 La4 94.8(2) 1_545 1_445
O4 La3 La4 100.0(2) 1_545 1_445
O2 La3 La4 38.10(12) 9_556 1_445
Se1 La3 La4 164.38(4) 5_545 1_445
Se1 La3 La4 107.82(2) 5_445 1_445
Se3 La3 La4 101.03(3) 9_666 1_445
Se3 La3 La4 66.29(3) 9_566 1_445
La2 La3 La4 64.63(2) 1_445 1_445
La2 La3 La4 97.19(3) 1_545 1_445
O3 La3 La4 94.8(2) 1_445 1_545
O3 La3 La4 36.0(2) 1_545 1_545
O4 La3 La4 100.0(2) 1_545 1_545
O2 La3 La4 38.10(11) 9_556 1_545
Se1 La3 La4 107.82(2) 5_545 1_545
Se1 La3 La4 164.38(4) 5_445 1_545
Se3 La3 La4 66.29(3) 9_666 1_545
Se3 La3 La4 101.03(3) 9_566 1_545
La2 La3 La4 97.19(3) 1_445 1_545
La2 La3 La4 64.63(2) 1_545 1_545
La4 La3 La4 63.45(2) 1_445 1_545
O3 La4 O2 77.1(3) . 9_666
O3 La4 O2 77.1(3) . 9_566
O2 La4 O2 113.6(4) 9_666 9_566
O3 La4 Se3 125.2(2) . .
O2 La4 Se3 73.7(2) 9_666 .
O2 La4 Se3 73.7(2) 9_566 .
O3 La4 Se1 74.22(19) . 1_655
O2 La4 Se1 78.2(2) 9_666 1_655
O2 La4 Se1 145.5(2) 9_566 1_655
Se3 La4 Se1 139.60(2) . 1_655
O3 La4 Se1 74.22(19) . .
O2 La4 Se1 145.5(2) 9_666 .
O2 La4 Se1 78.2(2) 9_566 .
Se3 La4 Se1 139.61(2) . .
Se1 La4 Se1 75.89(4) 1_655 .
O3 La4 Se3 136.38(13) . 13_566
O2 La4 Se3 146.5(2) 9_666 13_566
O2 La4 Se3 81.7(2) 9_566 13_566
Se3 La4 Se3 83.26(4) . 13_566
Se1 La4 Se3 106.51(4) 1_655 13_566
Se1 La4 Se3 64.28(3) . 13_566
O3 La4 Se3 136.38(13) . 13_666
O2 La4 Se3 81.7(2) 9_666 13_666
O2 La4 Se3 146.5(2) 9_566 13_666
Se3 La4 Se3 83.26(4) . 13_666
Se1 La4 Se3 64.27(3) 1_655 13_666
Se1 La4 Se3 106.51(4) . 13_666
Se3 La4 Se3 71.46(3) 13_566 13_666
O3 La4 V1 90.4(2) . 1_665
O2 La4 V1 29.2(2) 9_666 1_665
O2 La4 V1 92.2(2) 9_566 1_665
Se3 La4 V1 46.40(2) . 1_665
Se1 La4 V1 106.756(19) 1_655 1_665
Se1 La4 V1 163.25(4) . 1_665
Se3 La4 V1 128.36(3) 13_566 1_665
Se3 La4 V1 89.14(2) 13_666 1_665
O3 La4 V1 90.4(2) . 1_565
O2 La4 V1 92.2(2) 9_666 1_565
O2 La4 V1 29.2(2) 9_566 1_565
Se3 La4 V1 46.40(2) . 1_565
Se1 La4 V1 163.26(4) 1_655 1_565
Se1 La4 V1 106.757(19) . 1_565
Se3 La4 V1 89.14(2) 13_566 1_565
Se3 La4 V1 128.36(3) 13_666 1_565
V1 La4 V1 65.940(15) 1_665 1_565
O3 La4 La3 36.21(11) . 1_665
O2 La4 La3 41.0(2) 9_666 1_665
O2 La4 La3 97.2(2) 9_566 1_665
Se3 La4 La3 104.20(3) . 1_665
Se1 La4 La3 69.91(3) 1_655 1_665
Se1 La4 La3 107.65(3) . 1_665
Se3 La4 La3 171.92(3) 13_566 1_665
Se3 La4 La3 112.078(17) 13_666 1_665
V1 La4 La3 59.596(16) 1_665 1_665
V1 La4 La3 93.80(2) 1_565 1_665
O3 La4 La3 36.21(11) . 1_565
O2 La4 La3 97.2(2) 9_666 1_565
O2 La4 La3 41.0(2) 9_566 1_565
Se3 La4 La3 104.20(3) . 1_565
Se1 La4 La3 107.65(3) 1_655 1_565
Se1 La4 La3 69.91(3) . 1_565
Se3 La4 La3 112.078(17) 13_566 1_565
Se3 La4 La3 171.92(3) 13_666 1_565
V1 La4 La3 93.80(2) 1_665 1_565
V1 La4 La3 59.596(16) 1_565 1_565
La3 La4 La3 63.45(2) 1_665 1_565
La3 Se1 La3 77.33(4) 5_455 5
La3 Se1 La2 98.22(2) 5_455 1_455
La3 Se1 La2 156.06(6) 5 1_455
La3 Se1 La2 156.05(6) 5_455 .
La3 Se1 La2 98.22(2) 5 .
La2 Se1 La2 76.20(4) 1_455 .
La3 Se1 La4 123.24(5) 5_455 .
La3 Se1 La4 77.28(3) 5 .
La2 Se1 La4 122.85(5) 1_455 .
La2 Se1 La4 77.51(3) . .
La3 Se1 La4 77.28(3) 5_455 1_455
La3 Se1 La4 123.24(5) 5 1_455
La2 Se1 La4 77.51(3) 1_455 1_455
La2 Se1 La4 122.86(5) . 1_455
La4 Se1 La4 75.89(4) . 1_455
La1 Se2 La1 78.74(6) . 1_655
La1 Se2 La2 139.13(3) . 5_545
La1 Se2 La2 88.52(2) 1_655 5_545
La1 Se2 La2 88.52(2) . 14_446
La1 Se2 La2 139.13(3) 1_655 14_446
La2 Se2 La2 123.63(7) 5_545 14_446
La1 Se2 La2 139.13(3) . 14_546
La1 Se2 La2 88.52(2) 1_655 14_546
La2 Se2 La2 78.10(4) 5_545 14_546
La2 Se2 La2 76.12(3) 14_446 14_546
La1 Se2 La2 88.52(2) . 5_445
La1 Se2 La2 139.13(3) 1_655 5_445
La2 Se2 La2 76.12(3) 5_545 5_445
La2 Se2 La2 78.10(4) 14_446 5_445
La2 Se2 La2 123.63(7) 14_546 5_445
V1 Se3 V1 94.58(5) 1_665 1_565
V1 Se3 La4 77.90(3) 1_665 .
V1 Se3 La4 77.90(3) 1_565 .
V1 Se3 La4 166.37(5) 1_665 13_566
V1 Se3 La4 96.522(13) 1_565 13_566
La4 Se3 La4 96.74(4) . 13_566
V1 Se3 La4 96.522(13) 1_665 13_666
V1 Se3 La4 166.37(5) 1_565 13_666
La4 Se3 La4 96.74(4) . 13_666
La4 Se3 La4 71.47(3) 13_566 13_666
V1 Se3 La3 71.42(2) 1_665 9_666
V1 Se3 La3 120.71(5) 1_565 9_666
La4 Se3 La3 144.814(18) . 9_666
La4 Se3 La3 109.11(4) 13_566 9_666
La4 Se3 La3 70.63(3) 13_666 9_666
V1 Se3 La3 120.71(5) 1_665 9_566
V1 Se3 La3 71.42(2) 1_565 9_566
La4 Se3 La3 144.814(18) . 9_566
La4 Se3 La3 70.63(3) 13_566 9_566
La4 Se3 La3 109.11(4) 13_666 9_566
La3 Se3 La3 68.70(3) 9_666 9_566
O2 V1 O2 180.0 9_556 .
O2 V1 Se3 90.47(19) 9_556 9_666
O2 V1 Se3 89.53(19) . 9_666
O2 V1 Se3 89.53(19) 9_556 1_445
O2 V1 Se3 90.47(19) . 1_445
Se3 V1 Se3 180.0 9_666 1_445
O2 V1 Se3 90.47(19) 9_556 9_566
O2 V1 Se3 89.53(19) . 9_566
Se3 V1 Se3 94.58(5) 9_666 9_566
Se3 V1 Se3 85.42(5) 1_445 9_566
O2 V1 Se3 89.53(19) 9_556 1_545
O2 V1 Se3 90.47(19) . 1_545
Se3 V1 Se3 85.42(5) 9_666 1_545
Se3 V1 Se3 94.58(5) 1_445 1_545
Se3 V1 Se3 180.00(6) 9_566 1_545
O2 V1 La4 36.25(11) 9_556 1_445
O2 V1 La4 143.75(11) . 1_445
Se3 V1 La4 124.30(3) 9_666 1_445
Se3 V1 La4 55.70(3) 1_445 1_445
Se3 V1 La4 76.33(3) 9_566 1_445
Se3 V1 La4 103.67(3) 1_545 1_445
O2 V1 La4 143.75(11) 9_556 9_666
O2 V1 La4 36.25(11) . 9_666
Se3 V1 La4 55.70(3) 9_666 9_666
Se3 V1 La4 124.30(3) 1_445 9_666
Se3 V1 La4 103.67(3) 9_566 9_666
Se3 V1 La4 76.33(3) 1_545 9_666
La4 V1 La4 180.00(2) 1_445 9_666
O2 V1 La4 143.75(11) 9_556 9_566
O2 V1 La4 36.25(11) . 9_566
Se3 V1 La4 103.67(3) 9_666 9_566
Se3 V1 La4 76.33(3) 1_445 9_566
Se3 V1 La4 55.70(3) 9_566 9_566
Se3 V1 La4 124.30(3) 1_545 9_566
La4 V1 La4 114.059(15) 1_445 9_566
La4 V1 La4 65.941(15) 9_666 9_566
O2 V1 La4 36.25(11) 9_556 1_545
O2 V1 La4 143.75(11) . 1_545
Se3 V1 La4 76.33(3) 9_666 1_545
Se3 V1 La4 103.67(3) 1_445 1_545
Se3 V1 La4 124.30(3) 9_566 1_545
Se3 V1 La4 55.70(3) 1_545 1_545
La4 V1 La4 65.941(15) 1_445 1_545
La4 V1 La4 114.059(15) 9_666 1_545
La4 V1 La4 180.00(2) 9_566 1_545
La1 O1 La1 118.3(6) 1_665 1_565
La1 O1 La2 105.88(2) 1_665 .
La1 O1 La2 105.88(2) 1_565 .
La1 O1 La2 105.88(2) 1_665 10_556
La1 O1 La2 105.88(2) 1_565 10_556
La2 O1 La2 115.5(5) . 10_556
V1 O2 La4 114.6(3) . 9_666
V1 O2 La4 114.6(3) . 9_566
La4 O2 La4 113.6(4) 9_666 9_566
V1 O2 La3 110.4(4) . 9_556
La4 O2 La3 100.9(3) 9_666 9_556
La4 O2 La3 100.9(3) 9_566 9_556
La4 O3 La3 107.8(3) . 1_665
La4 O3 La3 107.8(3) . 1_565
La3 O3 La3 115.9(4) 1_665 1_565
La4 O3 La2 116.2(4) . .
La3 O3 La2 104.8(3) 1_665 .
La3 O3 La2 104.8(3) 1_565 .
La3 O4 La1 135.2(5) 1_565 1_565
La3 O4 La2 103.8(3) 1_565 1_455
La1 O4 La2 101.9(3) 1_565 1_455
La3 O4 La2 103.8(3) 1_565 .
La1 O4 La2 101.9(3) 1_565 .
La2 O4 La2 108.6(4) 1_455 .

loop_
_geom_bond_atom_site_label_1
_geom_bond_atom_site_label_2
_geom_bond_distance
_geom_bond_site_symmetry_2
La1 O1 2.322(7) 1_445
La1 O1 2.322(7) 1_545
La1 O4 2.407(10) 10_546
La1 O4 2.407(10) 1_545
La1 Se2 3.1419(19) 1_455
La1 Se2 3.1419(19) .
La1 La2 3.7745(11) 10_446
La1 La2 3.7745(11) 1_445
La1 La2 3.7745(11) 10_546
La1 La2 3.7745(11) 1_545
La1 La1 3.9859(2) 1_655
La1 La1 3.9859(2) 1_455
La2 O1 2.408(7) .
La2 O3 2.430(10) .
La2 O4 2.453(6) 1_655
La2 O4 2.453(6) .
La2 Se1 3.2300(13) .
La2 Se1 3.2300(13) 1_655
La2 Se2 3.2328(12) 5_455
La2 Se2 3.2328(12) 5
La2 La1 3.7745(11) 1_665
La2 La1 3.7745(11) 1_565
La2 La3 3.7869(10) 1_665
La2 La3 3.7869(10) 1_565
La3 O3 2.351(5) 1_445
La3 O3 2.351(5) 1_545
La3 O4 2.358(9) 1_545
La3 O2 2.533(10) 9_556
La3 Se1 3.1897(14) 5_545
La3 Se1 3.1897(14) 5_445
La3 Se3 3.5319(14) 9_666
La3 Se3 3.5319(14) 9_566
La3 La2 3.7868(10) 1_445
La3 La2 3.7868(10) 1_545
La3 La4 3.7900(11) 1_445
La3 La4 3.7900(11) 1_545
La4 O3 2.341(10) .
La4 O2 2.382(5) 9_666
La4 O2 2.382(5) 9_566
La4 Se3 3.0943(16) .
La4 Se1 3.2409(13) 1_655
La4 Se1 3.2410(13) .
La4 Se3 3.4126(14) 13_566
La4 Se3 3.4126(14) 13_666
La4 V1 3.6622(7) 1_665
La4 V1 3.6622(7) 1_565
La4 La3 3.7900(11) 1_665
La4 La3 3.7900(11) 1_565
Se1 La3 3.1898(14) 5_455
Se1 La3 3.1898(14) 5
Se1 La2 3.2299(13) 1_455
Se1 La4 3.2410(13) 1_455
Se2 La1 3.1419(19) 1_655
Se2 La2 3.2329(12) 5_545
Se2 La2 3.2329(12) 14_446
Se2 La2 3.2329(12) 14_546
Se2 La2 3.2329(12) 5_445
Se3 V1 2.7122(10) 1_665
Se3 V1 2.7122(10) 1_565
Se3 La4 3.4126(14) 13_566
Se3 La4 3.4126(14) 13_666
Se3 La3 3.5319(14) 9_666
Se3 La3 3.5319(14) 9_566
V1 O2 1.962(9) 9_556
V1 O2 1.963(9) .
V1 Se3 2.7122(10) 9_666
V1 Se3 2.7122(10) 1_445
V1 Se3 2.7122(10) 9_566
V1 Se3 2.7122(10) 1_545
V1 La4 3.6621(7) 1_445
V1 La4 3.6621(7) 9_666
V1 La4 3.6621(7) 9_566
V1 La4 3.6621(7) 1_545
O1 La1 2.322(7) 1_665
O1 La1 2.322(7) 1_565
O1 La2 2.408(7) 10_556
O2 La4 2.382(5) 9_666
O2 La4 2.382(5) 9_566
O2 La3 2.533(10) 9_556
O3 La3 2.351(5) 1_665
O3 La3 2.351(5) 1_565
O4 La3 2.358(9) 1_565
O4 La1 2.407(10) 1_565
O4 La2 2.453(6) 1_455
